data_4313757
loop_
_publ_author_name
'Reyes Garc\'ia-Zarracino'
'Jes\'us Ramos-Qui\~nones'
'Herbert H\"opfl'

_publ_section_title
;
 Self-Assembly of Dialkyltin(IV) Moieties and Aromatic Dicarboxylates to
 Complexes with a Polymeric or a Discrete Trinuclear Macrocyclic Structure
 in the Solid State and a Mixture of Fast Interchanging Cyclooligomeric
 Structures in Solution
;
_journal_name_full 'Inorganic Chemistry'
_journal_page_first 3835
_journal_page_last 3845
_journal_paper_doi 10.1021/ic026270v
_journal_volume 42
_journal_year 2003
_chemical_formula_moiety C32H44O8Sn2
_chemical_formula_sum 'C32 H44 O8 Sn2'
_chemical_formula_weight 794.05
_chemical_melting_point 499
_chemical_name_common 'Di-n-butyltin(IV) phtalate'
_chemical_name_systematic
; 
 ? 
;
_space_group_IT_number 14
_symmetry_cell_setting monoclinic
_symmetry_space_group_name_Hall '-P 2yn'
_symmetry_space_group_name_H-M 'P 1 21/n 1'
_atom_sites_solution_hydrogens geom
_atom_sites_solution_primary direct
_atom_sites_solution_secondary difmap
_audit_creation_method SHELXL-97
_cell_angle_alpha 90.00
_cell_angle_beta 94.2430(10)
_cell_angle_gamma 90.00
_cell_formula_units_Z 4
_cell_length_a 11.7166(6)
_cell_length_b 9.8931(5)
_cell_length_c 29.4262(16)
_cell_measurement_temperature 100(2)
_cell_volume 3401.5(3)
_computing_cell_refinement 'Bruker SMART'
_computing_data_collection 'Bruker SMART'
_computing_data_reduction 'Bruker SAINT'
_computing_molecular_graphics 'Bruker SHELXTL'
_computing_publication_material 'Bruker SHELXTL'
_computing_structure_refinement 'SHELXL-97 (Sheldrick, 1997)'
_computing_structure_solution 'SHELXS-97 (Sheldrick, 1990)'
_diffrn_ambient_temperature 100(2)
_diffrn_measured_fraction_theta_full 1.000
_diffrn_measured_fraction_theta_max 1.000
_diffrn_measurement_device_type 'CCD area detector'
_diffrn_measurement_method 'phi and omega scans'
_diffrn_radiation_monochromator graphite
_diffrn_radiation_source 'fine-focus sealed tube'
_diffrn_radiation_type MoK\a
_diffrn_radiation_wavelength 0.71073
_diffrn_reflns_av_R_equivalents 0.0000
_diffrn_reflns_av_sigmaI/netI 0.0243
_diffrn_reflns_limit_h_max 13
_diffrn_reflns_limit_h_min -13
_diffrn_reflns_limit_k_max 11
_diffrn_reflns_limit_k_min 0
_diffrn_reflns_limit_l_max 34
_diffrn_reflns_limit_l_min 0
_diffrn_reflns_number 5984
_diffrn_reflns_theta_full 25.00
_diffrn_reflns_theta_max 25.00
_diffrn_reflns_theta_min 1.39
_exptl_absorpt_coefficient_mu 1.514
_exptl_absorpt_correction_type none
_exptl_crystal_density_diffrn 1.551
_exptl_crystal_density_meas 0
_exptl_crystal_density_method 'not measured'
_exptl_crystal_F_000 1600
_refine_diff_density_max 2.080
_refine_diff_density_min -0.502
_refine_diff_density_rms 0.095
_refine_ls_extinction_coef 0.00000(6)
_refine_ls_extinction_expression Fc^*^=kFc[1+0.001xFc^2^\l^3^/sin(2\q)]^-1/4^
_refine_ls_extinction_method SHELXL
_refine_ls_goodness_of_fit_ref 1.188
_refine_ls_hydrogen_treatment mixed
_refine_ls_matrix_type full
_refine_ls_number_parameters 384
_refine_ls_number_reflns 5984
_refine_ls_number_restraints 0
_refine_ls_restrained_S_all 1.188
_refine_ls_R_factor_all 0.0394
_refine_ls_R_factor_gt 0.0375
_refine_ls_shift/su_max 10.441
_refine_ls_shift/su_mean 0.027
_refine_ls_structure_factor_coef Fsqd
_refine_ls_weighting_details 'calc w=1/[\s^2^(Fo^2^)+(0.0246P)^2^+9.2743P] where P=(Fo^2^+2Fc^2^)/3'
_refine_ls_weighting_scheme calc
_refine_ls_wR_factor_gt 0.0779
_refine_ls_wR_factor_ref 0.0789
_reflns_number_gt 5726
_reflns_number_total 5984
_reflns_threshold_expression >2sigma(I)
_cod_data_source_file ic026270vsi20021214_073513_2.cif
_cod_data_source_block trixie
_cod_depositor_comments
;
The following automatic conversions were performed:

'_symmetry_cell_setting' value 'Monoclinic' changed to 'monoclinic'
according to the built-in table from CIF Core dictionary named
'cif_core.dic' version 2.4.1 from 2010-06-29.

Automatic conversion script
Id: cif_fix_values 1646 2011-03-28 12:23:43Z adriana 
;
_cod_database_code 4313757

loop_
_symmetry_equiv_pos_as_xyz
'x, y, z'
'-x+1/2, y+1/2, -z+1/2'
'-x, -y, -z'
'x-1/2, -y-1/2, z-1/2'

loop_
_atom_site_label
_atom_site_type_symbol
_atom_site_fract_x
_atom_site_fract_y
_atom_site_fract_z
_atom_site_U_iso_or_equiv
_atom_site_adp_type
_atom_site_occupancy
_atom_site_symmetry_multiplicity
_atom_site_calc_flag
_atom_site_refinement_flags
_atom_site_disorder_assembly
_atom_site_disorder_group
Sn1 Sn 0.55519(2) 0.63975(2) 0.061617(8) 0.01464(9) Uani 1 1 d . . .
Sn2 Sn 0.05913(2) 0.63457(3) 0.110133(8) 0.01582(9) Uani 1 1 d . . .
O1 O 0.4219(2) 0.7761(3) 0.04006(8) 0.0168(5) Uani 1 1 d . . .
O2 O 0.4196(2) 0.6159(3) -0.01178(9) 0.0182(6) Uani 1 1 d . . .
O3 O 0.0561(2) 0.7605(3) 0.05290(8) 0.0171(6) Uani 1 1 d . . .
O4 O 0.1953(2) 0.6149(3) 0.04386(9) 0.0195(6) Uani 1 1 d . . .
O5 O -0.0694(2) 0.7685(3) 0.12890(8) 0.0165(5) Uani 1 1 d . . .
O6 O -0.0298(2) 0.6270(3) 0.18529(9) 0.0182(6) Uani 1 1 d . . .
O7 O 0.5842(2) 0.7887(3) 0.11409(9) 0.0191(6) Uani 1 1 d . . .
O8 O 0.7084(2) 0.6237(3) 0.12820(9) 0.0198(6) Uani 1 1 d . . .
C1 C 0.3793(3) 0.7217(4) 0.00306(12) 0.0147(8) Uani 1 1 d . . .
C2 C 0.2842(3) 0.7981(4) -0.02238(12) 0.0141(7) Uani 1 1 d . . .
C3 C 0.1726(3) 0.8001(4) -0.00833(12) 0.0149(7) Uani 1 1 d . . .
C4 C 0.0911(3) 0.8826(4) -0.03081(13) 0.0170(8) Uani 1 1 d . . .
H4 H 0.0172 0.8846 -0.0213 0.020 Uiso 1 1 calc R . .
C5 C 0.1178(3) 0.9617(4) -0.06706(13) 0.0186(8) Uani 1 1 d . . .
H5 H 0.0623 1.0161 -0.0820 0.022 Uiso 1 1 calc R . .
C6 C 0.2281(3) 0.9594(4) -0.08096(12) 0.0188(8) Uani 1 1 d . . .
H6 H 0.2467 1.0120 -0.1056 0.023 Uiso 1 1 calc R . .
C7 C 0.3107(3) 0.8792(4) -0.05833(12) 0.0176(8) Uani 1 1 d . . .
H7 H 0.3850 0.8799 -0.0674 0.021 Uiso 1 1 calc R . .
C8 C 0.1421(3) 0.7175(4) 0.03136(12) 0.0156(8) Uani 1 1 d . . .
C9 C -0.0862(3) 0.7237(4) 0.16914(12) 0.0139(7) Uani 1 1 d . . .
C10 C 0.8298(3) 0.7997(4) 0.19524(12) 0.0154(8) Uani 1 1 d . . .
C11 C 0.7151(3) 0.8113(4) 0.17938(12) 0.0151(7) Uani 1 1 d . . .
C12 C 0.6424(3) 0.8903(4) 0.20345(13) 0.0222(9) Uani 1 1 d . . .
H12 H 0.5658 0.8988 0.1931 0.027 Uiso 1 1 calc R . .
C13 C 0.6831(4) 0.9566(5) 0.24286(14) 0.0293(10) Uani 1 1 d . . .
H13 H 0.6338 1.0090 0.2589 0.035 Uiso 1 1 calc R . .
C14 C 0.7965(4) 0.9448(4) 0.25826(14) 0.0295(10) Uani 1 1 d . . .
H14 H 0.8239 0.9896 0.2846 0.035 Uiso 1 1 calc R . .
C15 C 0.8700(4) 0.8661(4) 0.23448(13) 0.0221(9) Uani 1 1 d . . .
H15 H 0.9465 0.8580 0.2450 0.027 Uiso 1 1 calc R . .
C16 C 0.6683(3) 0.7348(4) 0.13831(12) 0.0153(8) Uani 1 1 d . . .
C17 C 0.6915(3) 0.6857(4) 0.02057(13) 0.0196(8) Uani 1 1 d . . .
H17A H 0.7565 0.7164 0.0402 0.024 Uiso 1 1 calc R . .
H17B H 0.7141 0.6034 0.0057 0.024 Uiso 1 1 calc R . .
C18 C 0.6631(3) 0.7929(4) -0.01574(13) 0.0195(8) Uani 1 1 d . . .
H18A H 0.6332 0.8726 -0.0016 0.023 Uiso 1 1 calc R . .
H18B H 0.6043 0.7586 -0.0377 0.023 Uiso 1 1 calc R . .
C19 C 0.7685(3) 0.8317(5) -0.04040(15) 0.0277(10) Uani 1 1 d . . .
H19A H 0.8271 0.8647 -0.0181 0.033 Uiso 1 1 calc R . .
H19B H 0.7982 0.7512 -0.0543 0.033 Uiso 1 1 calc R . .
C20 C 0.7462(4) 0.9384(5) -0.07697(15) 0.0309(10) Uani 1 1 d . . .
H20A H 0.6949 0.9028 -0.1010 0.046 Uiso 1 1 calc R . .
H20B H 0.8171 0.9633 -0.0891 0.046 Uiso 1 1 calc R . .
H20C H 0.7124 1.0165 -0.0640 0.046 Uiso 1 1 calc R . .
C21 C 0.4568(3) 0.5041(4) 0.09796(13) 0.0218(9) Uani 1 1 d . . .
H21A H 0.4222 0.5552 0.1215 0.026 Uiso 1 1 calc R . .
H21B H 0.3949 0.4713 0.0771 0.026 Uiso 1 1 calc R . .
C22 C 0.5151(4) 0.3833(4) 0.12021(15) 0.0281(10) Uani 1 1 d . . .
H22A H 0.5873 0.4115 0.1355 0.034 Uiso 1 1 calc R . .
H22B H 0.5317 0.3184 0.0969 0.034 Uiso 1 1 calc R . .
C23 C 0.4431(4) 0.3149(5) 0.15457(15) 0.0341(11) Uani 1 1 d . . .
H23A H 0.4359 0.3750 0.1802 0.041 Uiso 1 1 calc R . .
H23B H 0.3670 0.2980 0.1405 0.041 Uiso 1 1 calc R . .
C24 C 0.4953(5) 0.1837(5) 0.17134(17) 0.0429(12) Uani 1 1 d . . .
H24A H 0.4946 0.1205 0.1466 0.064 Uiso 1 1 calc R . .
H24B H 0.4519 0.1478 0.1950 0.064 Uiso 1 1 calc R . .
H24C H 0.5728 0.1991 0.1832 0.064 Uiso 1 1 calc R . .
C25 C 0.2108(3) 0.6987(4) 0.14781(13) 0.0215(8) Uani 1 1 d . . .
H25A H 0.2465 0.6205 0.1628 0.026 Uiso 1 1 calc R . .
H25B H 0.2633 0.7331 0.1266 0.026 Uiso 1 1 calc R . .
C26 C 0.1947(3) 0.8067(5) 0.18365(15) 0.0293(10) Uani 1 1 d . . .
H26A H 0.1499 0.7694 0.2071 0.035 Uiso 1 1 calc R . .
H26B H 0.1520 0.8816 0.1696 0.035 Uiso 1 1 calc R . .
C27 C 0.3085(4) 0.8593(5) 0.20574(16) 0.0361(11) Uani 1 1 d . . .
H27A H 0.3525 0.7838 0.2188 0.043 Uiso 1 1 calc R . .
H27B H 0.3520 0.8998 0.1825 0.043 Uiso 1 1 calc R . .
C28 C 0.2926(5) 0.9627(7) 0.2427(2) 0.0611(18) Uani 1 1 d . . .
H28A H 0.2502 1.0385 0.2299 0.092 Uiso 1 1 calc R . .
H28B H 0.3661 0.9928 0.2554 0.092 Uiso 1 1 calc R . .
H28C H 0.2513 0.9225 0.2663 0.092 Uiso 1 1 calc R . .
C29 C -0.0339(4) 0.4613(4) 0.08543(13) 0.0226(9) Uani 1 1 d . . .
H29A H -0.1003 0.4916 0.0665 0.027 Uiso 1 1 calc R . .
H29B H 0.0141 0.4101 0.0661 0.027 Uiso 1 1 calc R . .
C30 C -0.0743(4) 0.3670(4) 0.12179(14) 0.0250(9) Uani 1 1 d . . .
H30A H -0.1175 0.4188 0.1426 0.030 Uiso 1 1 calc R . .
H30B H -0.1254 0.3000 0.1073 0.030 Uiso 1 1 calc R . .
C31 C 0.0227(4) 0.2951(5) 0.14873(16) 0.0366(11) Uani 1 1 d . . .
H31A H 0.0714 0.3620 0.1646 0.044 Uiso 1 1 calc R . .
H31B H 0.0684 0.2474 0.1277 0.044 Uiso 1 1 calc R . .
C32 C -0.0179(6) 0.1953(5) 0.18330(17) 0.0524(15) Uani 1 1 d . . .
H32A H -0.0628 0.2418 0.2043 0.079 Uiso 1 1 calc R . .
H32B H 0.0472 0.1543 0.1996 0.079 Uiso 1 1 calc R . .
H32C H -0.0636 0.1265 0.1678 0.079 Uiso 1 1 calc R . .

loop_
_atom_site_aniso_label
_atom_site_aniso_U_11
_atom_site_aniso_U_22
_atom_site_aniso_U_33
_atom_site_aniso_U_23
_atom_site_aniso_U_13
_atom_site_aniso_U_12
Sn1 0.01178(14) 0.01610(14) 0.01590(14) -0.00060(10) 0.00007(10) 0.00086(10)
Sn2 0.01461(14) 0.01628(14) 0.01694(15) 0.00283(10) 0.00361(10) 0.00205(10)
O1 0.0130(13) 0.0199(14) 0.0174(13) 0.0009(11) -0.0005(10) 0.0039(10)
O2 0.0160(13) 0.0171(14) 0.0217(14) 0.0006(11) 0.0024(11) 0.0035(11)
O3 0.0158(13) 0.0208(14) 0.0158(13) 0.0033(11) 0.0083(10) 0.0034(11)
O4 0.0210(14) 0.0155(14) 0.0224(14) 0.0063(11) 0.0042(11) 0.0033(11)
O5 0.0144(13) 0.0196(14) 0.0157(13) 0.0018(11) 0.0028(10) 0.0037(11)
O6 0.0155(13) 0.0190(14) 0.0202(14) 0.0050(11) 0.0024(11) 0.0010(11)
O7 0.0159(13) 0.0204(14) 0.0208(14) -0.0053(11) -0.0011(11) 0.0014(11)
O8 0.0184(14) 0.0186(14) 0.0223(14) -0.0032(11) 0.0012(11) 0.0018(11)
C1 0.0116(17) 0.0157(19) 0.0172(19) 0.0039(15) 0.0040(14) -0.0028(15)
C2 0.0154(18) 0.0129(17) 0.0144(18) -0.0036(14) 0.0030(14) -0.0020(14)
C3 0.0169(18) 0.0128(18) 0.0151(18) -0.0028(15) 0.0010(15) -0.0016(15)
C4 0.0133(18) 0.0153(19) 0.022(2) -0.0029(15) 0.0016(15) 0.0035(15)
C5 0.020(2) 0.0157(19) 0.019(2) -0.0011(15) -0.0036(15) 0.0019(15)
C6 0.025(2) 0.0164(19) 0.0149(19) 0.0029(15) 0.0016(16) -0.0028(16)
C7 0.0177(19) 0.019(2) 0.0171(19) -0.0014(15) 0.0054(15) -0.0033(15)
C8 0.0141(18) 0.0182(19) 0.0143(18) -0.0011(15) 0.0004(14) -0.0045(15)
C9 0.0110(17) 0.0180(19) 0.0126(18) -0.0026(15) 0.0004(14) -0.0048(15)
C10 0.0156(18) 0.0169(19) 0.0136(18) 0.0051(15) 0.0015(14) -0.0029(15)
C11 0.0153(18) 0.0160(18) 0.0144(18) 0.0009(15) 0.0023(14) -0.0023(15)
C12 0.021(2) 0.024(2) 0.023(2) -0.0020(17) 0.0057(16) 0.0024(16)
C13 0.038(3) 0.033(2) 0.018(2) -0.0049(18) 0.0091(18) 0.009(2)
C14 0.039(3) 0.033(2) 0.016(2) -0.0119(18) -0.0020(18) 0.002(2)
C15 0.023(2) 0.026(2) 0.0158(19) -0.0006(16) -0.0062(16) -0.0009(17)
C16 0.0118(18) 0.019(2) 0.0154(19) 0.0027(15) 0.0048(14) -0.0031(15)
C17 0.0113(18) 0.025(2) 0.023(2) -0.0030(17) 0.0042(15) -0.0003(16)
C18 0.0176(19) 0.022(2) 0.019(2) -0.0015(16) 0.0025(15) -0.0032(16)
C19 0.020(2) 0.035(2) 0.028(2) 0.0014(19) 0.0063(17) 0.0016(18)
C20 0.036(2) 0.030(2) 0.028(2) 0.0005(19) 0.0119(19) -0.008(2)
C21 0.0174(19) 0.027(2) 0.021(2) 0.0023(17) 0.0014(16) -0.0056(17)
C22 0.031(2) 0.027(2) 0.026(2) -0.0007(18) -0.0008(18) -0.0003(18)
C23 0.040(3) 0.035(3) 0.027(2) 0.004(2) -0.004(2) -0.012(2)
C24 0.055(3) 0.035(3) 0.038(3) 0.002(2) 0.000(2) -0.009(2)
C25 0.0118(18) 0.031(2) 0.022(2) 0.0047(17) 0.0014(15) -0.0016(16)
C26 0.021(2) 0.038(3) 0.028(2) -0.003(2) -0.0005(18) -0.0048(19)
C27 0.028(2) 0.050(3) 0.029(2) -0.003(2) 0.0002(19) -0.011(2)
C28 0.044(3) 0.086(5) 0.053(4) -0.028(3) 0.000(3) -0.027(3)
C29 0.027(2) 0.017(2) 0.023(2) -0.0037(16) 0.0002(17) -0.0044(17)
C30 0.028(2) 0.019(2) 0.028(2) -0.0040(17) 0.0052(18) -0.0034(17)
C31 0.048(3) 0.023(2) 0.038(3) 0.004(2) -0.001(2) 0.003(2)
C32 0.094(5) 0.028(3) 0.034(3) 0.007(2) -0.005(3) 0.001(3)

loop_
_atom_type_symbol
_atom_type_description
_atom_type_scat_dispersion_real
_atom_type_scat_dispersion_imag
_atom_type_scat_source
C C 0.0033 0.0016 'International Tables Vol C Tables 4.2.6.8 and 6.1.1.4'
H H 0.0000 0.0000 'International Tables Vol C Tables 4.2.6.8 and 6.1.1.4'
O O 0.0106 0.0060 'International Tables Vol C Tables 4.2.6.8 and 6.1.1.4'
Sn Sn -0.6537 1.4246 'International Tables Vol C Tables 4.2.6.8 and 6.1.1.4'

loop_
_geom_angle_atom_site_label_1
_geom_angle_atom_site_label_2
_geom_angle_atom_site_label_3
_geom_angle
_geom_angle_site_symmetry_1
_geom_angle_site_symmetry_3
_geom_angle_publ_flag
C21 Sn1 C17 152.50(16) . . ?
C21 Sn1 O1 97.91(13) . . ?
C17 Sn1 O1 105.17(13) . . ?
C21 Sn1 O7 97.77(13) . . ?
C17 Sn1 O7 100.20(13) . . ?
O1 Sn1 O7 81.51(10) . . ?
O3 Sn2 O5 82.34(9) . . ?
O3 Sn2 C25 101.92(13) . . ?
O5 Sn2 C25 105.20(13) . . ?
O3 Sn2 C29 103.09(13) . . ?
O5 Sn2 C29 103.74(13) . . ?
C25 Sn2 C29 143.78(16) . . ?
O3 Sn2 O6 137.88(9) . . ?
O5 Sn2 O6 55.82(9) . . ?
C25 Sn2 O6 86.27(12) . . ?
C29 Sn2 O6 92.37(12) . . ?
O3 Sn2 C9 110.67(10) . . ?
O5 Sn2 C9 28.42(10) . . ?
C25 Sn2 C9 96.39(13) . . ?
C29 Sn2 C9 98.79(13) . . ?
O6 Sn2 C9 27.40(10) . . ?
C1 O1 Sn1 102.6(2) . . ?
C8 O3 Sn2 103.3(2) . . ?
C9 O5 Sn2 100.6(2) . . ?
C9 O6 Sn2 83.3(2) . . ?
C16 O7 Sn1 100.9(2) . . ?
O2 C1 O1 121.2(3) . . ?
O2 C1 C2 122.5(3) . . ?
O1 C1 C2 116.1(3) . . ?
C7 C2 C3 119.1(3) . . ?
C7 C2 C1 118.3(3) . . ?
C3 C2 C1 122.4(3) . . ?
C4 C3 C2 119.5(3) . . ?
C4 C3 C8 120.0(3) . . ?
C2 C3 C8 120.5(3) . . ?
C5 C4 C3 121.1(3) . . ?
C4 C5 C6 119.4(4) . . ?
C7 C6 C5 120.1(3) . . ?
C2 C7 C6 120.8(3) . . ?
O4 C8 O3 121.1(3) . . ?
O4 C8 C3 122.7(3) . . ?
O3 C8 C3 116.2(3) . . ?
O6 C9 O5 120.3(3) . . ?
O6 C9 C10 123.0(3) . 1_455 ?
O5 C9 C10 116.6(3) . 1_455 ?
O6 C9 Sn2 69.31(19) . . ?
O5 C9 Sn2 50.95(17) . . ?
C10 C9 Sn2 167.3(3) 1_455 . ?
C15 C10 C11 120.1(4) . . ?
C15 C10 C9 118.2(3) . 1_655 ?
C11 C10 C9 121.6(3) . 1_655 ?
C12 C11 C10 119.2(3) . . ?
C12 C11 C16 119.6(3) . . ?
C10 C11 C16 121.1(3) . . ?
C13 C12 C11 120.5(4) . . ?
C14 C13 C12 120.0(4) . . ?
C13 C14 C15 120.1(4) . . ?
C10 C15 C14 120.1(4) . . ?
O8 C16 O7 121.5(3) . . ?
O8 C16 C11 121.3(3) . . ?
O7 C16 C11 117.3(3) . . ?
C18 C17 Sn1 114.4(2) . . ?
C17 C18 C19 111.5(3) . . ?
C20 C19 C18 114.1(3) . . ?
C22 C21 Sn1 118.6(3) . . ?
C21 C22 C23 112.7(4) . . ?
C24 C23 C22 111.7(4) . . ?
C26 C25 Sn2 115.4(3) . . ?
C25 C26 C27 112.5(4) . . ?
C28 C27 C26 112.6(4) . . ?
C30 C29 Sn2 115.6(3) . . ?
C31 C30 C29 113.3(4) . . ?
C30 C31 C32 113.3(4) . . ?

loop_
_geom_bond_atom_site_label_1
_geom_bond_atom_site_label_2
_geom_bond_distance
_geom_bond_site_symmetry_2
_geom_bond_publ_flag
Sn1 C21 2.111(4) . ?
Sn1 C17 2.121(4) . ?
Sn1 O1 2.125(2) . ?
Sn1 O7 2.143(3) . ?
Sn2 O3 2.093(2) . ?
Sn2 O5 2.110(2) . ?
Sn2 C25 2.121(4) . ?
Sn2 C29 2.131(4) . ?
Sn2 O6 2.515(3) . ?
Sn2 C9 2.670(4) . ?
O1 C1 1.282(4) . ?
O2 C1 1.241(4) . ?
O3 C8 1.301(4) . ?
O4 C8 1.233(4) . ?
O5 C9 1.293(4) . ?
O6 C9 1.237(4) . ?
O7 C16 1.288(4) . ?
O8 C16 1.240(4) . ?
C1 C2 1.500(5) . ?
C2 C7 1.381(5) . ?
C2 C3 1.400(5) . ?
C3 C4 1.386(5) . ?
C3 C8 1.491(5) . ?
C4 C5 1.377(5) . ?
C5 C6 1.385(5) . ?
C6 C7 1.384(5) . ?
C9 C10 1.496(5) 1_455 ?
C10 C15 1.380(5) . ?
C10 C11 1.394(5) . ?
C10 C9 1.496(5) 1_655 ?
C11 C12 1.389(5) . ?
C11 C16 1.496(5) . ?
C12 C13 1.386(6) . ?
C13 C14 1.377(6) . ?
C14 C15 1.389(6) . ?
C17 C18 1.525(5) . ?
C18 C19 1.527(5) . ?
C19 C20 1.517(6) . ?
C21 C22 1.503(6) . ?
C22 C23 1.522(6) . ?
C23 C24 1.503(7) . ?
C25 C26 1.523(6) . ?
C26 C27 1.531(6) . ?
C27 C28 1.515(7) . ?
C29 C30 1.521(5) . ?
C30 C31 1.514(6) . ?
C31 C32 1.519(7) . ?

loop_
_geom_torsion_atom_site_label_1
_geom_torsion_atom_site_label_2
_geom_torsion_atom_site_label_3
_geom_torsion_atom_site_label_4
_geom_torsion
_geom_torsion_site_symmetry_1
_geom_torsion_site_symmetry_2
_geom_torsion_site_symmetry_3
_geom_torsion_site_symmetry_4
_geom_torsion_publ_flag
C21 Sn1 O1 C1 -86.5(2) . . . . ?
C17 Sn1 O1 C1 78.4(2) . . . . ?
O7 Sn1 O1 C1 176.8(2) . . . . ?
O5 Sn2 O3 C8 172.8(2) . . . . ?
C25 Sn2 O3 C8 68.8(2) . . . . ?
C29 Sn2 O3 C8 -84.8(2) . . . . ?
O6 Sn2 O3 C8 166.53(19) . . . . ?
C9 Sn2 O3 C8 170.4(2) . . . . ?
O3 Sn2 O5 C9 -175.3(2) . . . . ?
C25 Sn2 O5 C9 -75.0(2) . . . . ?
C29 Sn2 O5 C9 83.0(2) . . . . ?
O6 Sn2 O5 C9 -0.38(19) . . . . ?
O3 Sn2 O6 C9 7.9(3) . . . . ?
O5 Sn2 O6 C9 0.39(19) . . . . ?
C25 Sn2 O6 C9 111.6(2) . . . . ?
C29 Sn2 O6 C9 -104.6(2) . . . . ?
C21 Sn1 O7 C16 81.5(2) . . . . ?
C17 Sn1 O7 C16 -77.6(2) . . . . ?
O1 Sn1 O7 C16 178.4(2) . . . . ?
Sn1 O1 C1 O2 -1.4(4) . . . . ?
Sn1 O1 C1 C2 -177.4(2) . . . . ?
O2 C1 C2 C7 -78.5(5) . . . . ?
O1 C1 C2 C7 97.5(4) . . . . ?
O2 C1 C2 C3 107.7(4) . . . . ?
O1 C1 C2 C3 -76.4(4) . . . . ?
C7 C2 C3 C4 0.3(5) . . . . ?
C1 C2 C3 C4 174.0(3) . . . . ?
C7 C2 C3 C8 -177.9(3) . . . . ?
C1 C2 C3 C8 -4.1(5) . . . . ?
C2 C3 C4 C5 0.7(5) . . . . ?
C8 C3 C4 C5 178.8(3) . . . . ?
C3 C4 C5 C6 -0.5(6) . . . . ?
C4 C5 C6 C7 -0.5(6) . . . . ?
C3 C2 C7 C6 -1.3(5) . . . . ?
C1 C2 C7 C6 -175.4(3) . . . . ?
C5 C6 C7 C2 1.5(6) . . . . ?
Sn2 O3 C8 O4 7.2(4) . . . . ?
Sn2 O3 C8 C3 -172.0(2) . . . . ?
C4 C3 C8 O4 157.3(4) . . . . ?
C2 C3 C8 O4 -24.6(5) . . . . ?
C4 C3 C8 O3 -23.6(5) . . . . ?
C2 C3 C8 O3 154.5(3) . . . . ?
Sn2 O6 C9 O5 -0.6(3) . . . . ?
Sn2 O6 C9 C10 -176.6(3) . . . 1_455 ?
Sn2 O5 C9 O6 0.7(4) . . . . ?
Sn2 O5 C9 C10 177.0(2) . . . 1_455 ?
O3 Sn2 C9 O6 -174.32(19) . . . . ?
O5 Sn2 C9 O6 -179.3(3) . . . . ?
C25 Sn2 C9 O6 -69.0(2) . . . . ?
C29 Sn2 C9 O6 78.0(2) . . . . ?
O3 Sn2 C9 O5 5.0(2) . . . . ?
C25 Sn2 C9 O5 110.3(2) . . . . ?
C29 Sn2 C9 O5 -102.7(2) . . . . ?
O6 Sn2 C9 O5 179.3(3) . . . . ?
O3 Sn2 C9 C10 -7.3(11) . . . 1_455 ?
O5 Sn2 C9 C10 -12.3(10) . . . 1_455 ?
C25 Sn2 C9 C10 98.0(11) . . . 1_455 ?
C29 Sn2 C9 C10 -115.0(11) . . . 1_455 ?
O6 Sn2 C9 C10 167.0(12) . . . 1_455 ?
C15 C10 C11 C12 0.1(6) . . . . ?
C9 C10 C11 C12 -175.9(3) 1_655 . . . ?
C15 C10 C11 C16 -176.8(3) . . . . ?
C9 C10 C11 C16 7.2(5) 1_655 . . . ?
C10 C11 C12 C13 -0.2(6) . . . . ?
C16 C11 C12 C13 176.8(4) . . . . ?
C11 C12 C13 C14 0.3(6) . . . . ?
C12 C13 C14 C15 -0.3(7) . . . . ?
C11 C10 C15 C14 -0.1(6) . . . . ?
C9 C10 C15 C14 176.0(4) 1_655 . . . ?
C13 C14 C15 C10 0.2(6) . . . . ?
Sn1 O7 C16 O8 -0.8(4) . . . . ?
Sn1 O7 C16 C11 179.6(3) . . . . ?
C12 C11 C16 O8 -146.9(4) . . . . ?
C10 C11 C16 O8 30.0(5) . . . . ?
C12 C11 C16 O7 32.7(5) . . . . ?
C10 C11 C16 O7 -150.4(3) . . . . ?
C21 Sn1 C17 C18 142.0(3) . . . . ?
O1 Sn1 C17 C18 -4.1(3) . . . . ?
O7 Sn1 C17 C18 -88.0(3) . . . . ?
Sn1 C17 C18 C19 173.8(3) . . . . ?
C17 C18 C19 C20 -179.9(3) . . . . ?
C17 Sn1 C21 C22 32.2(5) . . . . ?
O1 Sn1 C21 C22 179.2(3) . . . . ?
O7 Sn1 C21 C22 -98.3(3) . . . . ?
Sn1 C21 C22 C23 165.6(3) . . . . ?
C21 C22 C23 C24 171.8(4) . . . . ?
O3 Sn2 C25 C26 93.6(3) . . . . ?
O5 Sn2 C25 C26 8.4(3) . . . . ?
C29 Sn2 C25 C26 -133.6(3) . . . . ?
O6 Sn2 C25 C26 -44.7(3) . . . . ?
C9 Sn2 C25 C26 -19.2(3) . . . . ?
Sn2 C25 C26 C27 -173.6(3) . . . . ?
C25 C26 C27 C28 -177.7(4) . . . . ?
O3 Sn2 C29 C30 -164.2(3) . . . . ?
O5 Sn2 C29 C30 -79.0(3) . . . . ?
C25 Sn2 C29 C30 63.2(4) . . . . ?
O6 Sn2 C29 C30 -23.7(3) . . . . ?
C9 Sn2 C29 C30 -50.5(3) . . . . ?
Sn2 C29 C30 C31 -67.5(4) . . . . ?
C29 C30 C31 C32 -176.9(4) . . . . ?
